data_7102399
loop_
_publ_author_name
'Sinnema, Piet-Jan'
'Nairn, Justin'
'Zehnder, Ralph'
'Shapiro, Pamela J'
'Twamley, Brendan'
'Blumenfeld, Alex'

_publ_section_title
;
 Isolation and structural characterization of the first thermally
 robust and air stable Cr(4+) bent-metallocene complex.
;
_journal_issue 1
_journal_name_full 'Chemical communications (Cambridge, England)'
_journal_page_first 110
_journal_page_last 111
_journal_paper_doi 10.1039/b311352c
_journal_year 2004
_chemical_formula_sum 'C53 H37 B Cr F15 N2'
_chemical_formula_weight 1049.66
_chemical_name_common Me4C2Cp2(BARF)Cr(CN)CNdimep
_chemical_name_systematic
;
?
;
_space_group_IT_number 14
_symmetry_cell_setting monoclinic
_symmetry_space_group_name_Hall '-P 2yn'
_symmetry_space_group_name_H-M 'P 1 21/n 1'
_atom_sites_solution_hydrogens geom
_atom_sites_solution_primary direct
_atom_sites_solution_secondary difmap
_audit_creation_method SHELXL-97
_cell_angle_alpha 90.00
_cell_angle_beta 90.30(3)
_cell_angle_gamma 90.00
_cell_formula_units_Z 4
_cell_length_a 13.975(3)
_cell_length_b 19.331(4)
_cell_length_c 16.878(3)
_cell_measurement_reflns_used 9391
_cell_measurement_temperature 83(2)
_cell_measurement_theta_max 25.31
_cell_measurement_theta_min 2.17
_cell_volume 4559.6(16)
_computing_cell_refinement 'Bruker SAINT+ v. 6.22'
_computing_data_collection 'Bruker SMART v. 5.626'
_computing_data_reduction 'Bruker SAINT+ v. 6.22'
_computing_molecular_graphics 'XP, Bruker SHELXTL v. 6.10'
_computing_publication_material 'XCIF, Bruker SHELXTL v. 6.10'
_computing_structure_refinement 'XL, Bruker SHELXTL v. 6.10'
_computing_structure_solution 'XS, Bruker SHELXTL v. 6.10'
_diffrn_ambient_temperature 83(2)
_diffrn_detector_area_resol_mean 8.3
_diffrn_measured_fraction_theta_full 0.972
_diffrn_measured_fraction_theta_max 0.972
_diffrn_measurement_device_type 'Bruker/Siemens SMART APEX'
_diffrn_measurement_method \w
_diffrn_radiation_monochromator graphite
_diffrn_radiation_source 'normal-focus sealed tube'
_diffrn_radiation_type MoK\a
_diffrn_radiation_wavelength 0.71073
_diffrn_reflns_av_R_equivalents 0.0489
_diffrn_reflns_av_sigmaI/netI 0.0477
_diffrn_reflns_limit_h_max 19
_diffrn_reflns_limit_h_min -19
_diffrn_reflns_limit_k_max 27
_diffrn_reflns_limit_k_min -27
_diffrn_reflns_limit_l_max 23
_diffrn_reflns_limit_l_min -23
_diffrn_reflns_number 60130
_diffrn_reflns_theta_full 30.09
_diffrn_reflns_theta_max 30.09
_diffrn_reflns_theta_min 1.60
_diffrn_standards_decay_% <0.01
_exptl_absorpt_coefficient_mu 0.354
_exptl_absorpt_correction_T_max 0.9326
_exptl_absorpt_correction_T_min 0.8599
_exptl_absorpt_correction_type multi-scan
_exptl_absorpt_process_details 'SADABS (SAINT+, 2001)'
_exptl_crystal_colour red
_exptl_crystal_density_diffrn 1.529
_exptl_crystal_density_method 'not measured'
_exptl_crystal_description block
_exptl_crystal_F_000 2132
_exptl_crystal_size_max 0.44
_exptl_crystal_size_mid 0.33
_exptl_crystal_size_min 0.20
_refine_diff_density_max 0.514
_refine_diff_density_min -0.413
_refine_diff_density_rms 0.067
_refine_ls_extinction_method none
_refine_ls_goodness_of_fit_ref 1.025
_refine_ls_hydrogen_treatment constr
_refine_ls_matrix_type full
_refine_ls_number_parameters 655
_refine_ls_number_reflns 13043
_refine_ls_number_restraints 0
_refine_ls_restrained_S_all 1.025
_refine_ls_R_factor_all 0.0599
_refine_ls_R_factor_gt 0.0445
_refine_ls_shift/su_max 0.000
_refine_ls_shift/su_mean 0.000
_refine_ls_structure_factor_coef Fsqd
_refine_ls_weighting_details 'calc w=1/[\s^2^(Fo^2^)+(0.0526P)^2^+1.4076P] where P=(Fo^2^+2Fc^2^)/3'
_refine_ls_weighting_scheme calc
_refine_ls_wR_factor_gt 0.1030
_refine_ls_wR_factor_ref 0.1099
_reflns_number_gt 10448
_reflns_number_total 13043
_reflns_threshold_expression >2sigma(I)
_cod_data_source_file b311352c.txt
_cod_data_source_block bt438
_cod_depositor_comments
;
The following automatic conversions were performed:
'_symmetry_cell_setting' value 'Monoclinic' changed to 'monoclinic'
according to '/home/saulius/struct/CIF-dictionaries/cif_core.dic'
dictionary named 'cif_core.dic' version 2.4.1 from 2010-06-29.

Automatic conversion script
Id: cif_fix_enum 1527 2010-12-29 10:47:43Z saulius 
;
_cod_original_sg_symbol_H-M P2(1)/n
_cod_database_code 7102399

loop_
_symmetry_equiv_pos_as_xyz
'x, y, z'
'-x+1/2, y+1/2, -z+1/2'
'-x, -y, -z'
'x-1/2, -y-1/2, z-1/2'

loop_
_atom_site_label
_atom_site_type_symbol
_atom_site_fract_x
_atom_site_fract_y
_atom_site_fract_z
_atom_site_U_iso_or_equiv
_atom_site_adp_type
_atom_site_occupancy
_atom_site_symmetry_multiplicity
_atom_site_calc_flag
_atom_site_refinement_flags
B1 B 0.34349(11) 0.15663(8) 0.78886(10) 0.0128(3) Uani 1 1 d .
C1 C 0.42999(10) 0.21435(8) 0.54420(9) 0.0153(3) Uani 1 1 d .
H1 H 0.4359 0.2559 0.5792 0.018 Uiso 1 1 calc R
C2 C 0.49708(11) 0.16052(8) 0.53868(9) 0.0169(3) Uani 1 1 d .
H2 H 0.5588 0.1572 0.5686 0.020 Uiso 1 1 calc R
C3 C 0.46311(11) 0.11278(8) 0.48163(9) 0.0175(3) Uani 1 1 d .
H3 H 0.4978 0.0706 0.4629 0.021 Uiso 1 1 calc R
C4 C 0.37473(11) 0.13852(8) 0.45010(9) 0.0161(3) Uani 1 1 d .
H4 H 0.3372 0.1175 0.4056 0.019 Uiso 1 1 calc R
C5 C 0.35424(10) 0.20187(8) 0.48821(9) 0.0147(3) Uani 1 1 d .
C6 C 0.26670(11) 0.24755(8) 0.47338(9) 0.0159(3) Uani 1 1 d .
C7 C 0.17758(10) 0.20938(8) 0.51212(9) 0.0146(3) Uani 1 1 d .
C8 C 0.21580(10) 0.16737(8) 0.58184(9) 0.0130(3) Uani 1 1 d .
C9 C 0.27326(10) 0.19301(8) 0.64633(9) 0.0122(3) Uani 1 1 d .
H9 H 0.2921 0.2426 0.6528 0.015 Uiso 1 1 calc R
C10 C 0.29835(10) 0.13999(7) 0.70044(9) 0.0124(3) Uani 1 1 d .
C11 C 0.25777(10) 0.07829(8) 0.66486(9) 0.0139(3) Uani 1 1 d .
H11 H 0.2598 0.0311 0.6891 0.017 Uiso 1 1 calc R
C12 C 0.20483(10) 0.09609(8) 0.59527(9) 0.0144(3) Uani 1 1 d .
H12 H 0.1637 0.0640 0.5635 0.017 Uiso 1 1 calc R
C13 C 0.10141(11) 0.25948(9) 0.54380(10) 0.0196(3) Uani 1 1 d .
H13A H 0.0467 0.2331 0.5637 0.029 Uiso 1 1 calc R
H13B H 0.0801 0.2902 0.5010 0.029 Uiso 1 1 calc R
H13C H 0.1288 0.2872 0.5869 0.029 Uiso 1 1 calc R
C14 C 0.12729(12) 0.16034(9) 0.45338(10) 0.0206(3) Uani 1 1 d .
H14A H 0.0760 0.1355 0.4806 0.031 Uiso 1 1 calc R
H14B H 0.1738 0.1271 0.4326 0.031 Uiso 1 1 calc R
H14C H 0.1001 0.1873 0.4095 0.031 Uiso 1 1 calc R
C15 C 0.28500(12) 0.31998(8) 0.50846(10) 0.0199(3) Uani 1 1 d .
H15A H 0.2868 0.3170 0.5664 0.030 Uiso 1 1 calc R
H15B H 0.2335 0.3513 0.4920 0.030 Uiso 1 1 calc R
H15C H 0.3464 0.3376 0.4892 0.030 Uiso 1 1 calc R
C16 C 0.25579(12) 0.25787(9) 0.38343(10) 0.0219(3) Uani 1 1 d .
H16A H 0.3127 0.2813 0.3629 0.033 Uiso 1 1 calc R
H16B H 0.1990 0.2862 0.3726 0.033 Uiso 1 1 calc R
H16C H 0.2487 0.2128 0.3576 0.033 Uiso 1 1 calc R
C17 C 0.25552(10) 0.16542(8) 0.85375(9) 0.0140(3) Uani 1 1 d .
C18 C 0.27905(11) 0.17115(8) 0.93393(9) 0.0167(3) Uani 1 1 d .
C19 C 0.21321(12) 0.17059(9) 0.99446(9) 0.0200(3) Uani 1 1 d .
C20 C 0.11702(12) 0.16704(8) 0.97655(10) 0.0199(3) Uani 1 1 d .
C21 C 0.08928(11) 0.16540(9) 0.89850(10) 0.0199(3) Uani 1 1 d .
C22 C 0.15760(11) 0.16409(8) 0.83938(9) 0.0176(3) Uani 1 1 d .
C23 C 0.40263(10) 0.23069(8) 0.78119(9) 0.0138(3) Uani 1 1 d .
C24 C 0.36925(11) 0.29495(8) 0.80612(10) 0.0179(3) Uani 1 1 d .
C25 C 0.41816(12) 0.35702(8) 0.79585(11) 0.0215(3) Uani 1 1 d .
C26 C 0.50551(12) 0.35695(9) 0.75937(11) 0.0228(3) Uani 1 1 d .
C27 C 0.54269(11) 0.29524(9) 0.73280(9) 0.0188(3) Uani 1 1 d .
C28 C 0.49048(11) 0.23496(8) 0.74290(9) 0.0155(3) Uani 1 1 d .
C29 C 0.40598(10) 0.09151(8) 0.82756(9) 0.0133(3) Uani 1 1 d .
C30 C 0.49787(11) 0.09314(8) 0.86005(9) 0.0145(3) Uani 1 1 d .
C31 C 0.54284(11) 0.03759(9) 0.89577(9) 0.0184(3) Uani 1 1 d .
C32 C 0.49562(12) -0.02466(9) 0.90341(9) 0.0205(3) Uani 1 1 d .
C33 C 0.40314(12) -0.02868(8) 0.87603(9) 0.0198(3) Uani 1 1 d .
C34 C 0.36128(11) 0.02817(8) 0.83964(9) 0.0162(3) Uani 1 1 d .
C35 C 0.44644(10) 0.05955(8) 0.63791(9) 0.0137(3) Uani 1 1 d .
C36 C 0.54835(10) -0.03391(8) 0.70355(9) 0.0140(3) Uani 1 1 d .
C37 C 0.64437(11) -0.02155(8) 0.72392(9) 0.0164(3) Uani 1 1 d .
C38 C 0.69410(12) -0.07638(9) 0.75850(10) 0.0220(3) Uani 1 1 d .
H38 H 0.7592 -0.0703 0.7734 0.026 Uiso 1 1 calc R
C39 C 0.65040(13) -0.13950(9) 0.77148(10) 0.0239(4) Uani 1 1 d .
H39 H 0.6858 -0.1761 0.7951 0.029 Uiso 1 1 calc R
C40 C 0.55567(13) -0.14987(8) 0.75042(10) 0.0214(3) Uani 1 1 d .
H40 H 0.5268 -0.1936 0.7599 0.026 Uiso 1 1 calc R
C41 C 0.50196(11) -0.09730(8) 0.71552(9) 0.0166(3) Uani 1 1 d .
C42 C 0.39952(12) -0.10893(8) 0.69130(10) 0.0209(3) Uani 1 1 d .
H42A H 0.3830 -0.1578 0.6988 0.031 Uiso 1 1 calc R
H42B H 0.3912 -0.0965 0.6354 0.031 Uiso 1 1 calc R
H42C H 0.3576 -0.0801 0.7239 0.031 Uiso 1 1 calc R
C43 C 0.69052(11) 0.04715(9) 0.70870(10) 0.0213(3) Uani 1 1 d .
H43A H 0.6875 0.0576 0.6519 0.032 Uiso 1 1 calc R
H43B H 0.7576 0.0456 0.7259 0.032 Uiso 1 1 calc R
H43C H 0.6567 0.0832 0.7383 0.032 Uiso 1 1 calc R
C44 C 0.33789(11) 0.02138(8) 0.52800(10) 0.0170(3) Uani 1 1 d .
C45 C 0.42016(14) 0.35545(11) 0.17910(13) 0.0335(4) Uani 1 1 d .
H45 H 0.4303 0.3313 0.2274 0.040 Uiso 1 1 calc R
C46 C 0.46060(14) 0.41952(10) 0.16766(13) 0.0342(4) Uani 1 1 d .
H46 H 0.4988 0.4398 0.2082 0.041 Uiso 1 1 calc R
C47 C 0.44555(14) 0.45441(11) 0.09723(15) 0.0381(5) Uani 1 1 d .
H47 H 0.4734 0.4987 0.0893 0.046 Uiso 1 1 calc R
C48 C 0.39018(14) 0.42500(11) 0.03873(13) 0.0375(5) Uani 1 1 d .
H48 H 0.3799 0.4491 -0.0096 0.045 Uiso 1 1 calc R
C49 C 0.34954(14) 0.36106(11) 0.04957(14) 0.0369(5) Uani 1 1 d .
H49 H 0.3113 0.3410 0.0089 0.044 Uiso 1 1 calc R
C50 C 0.36448(15) 0.32633(10) 0.11961(14) 0.0365(5) Uani 1 1 d .
H50 H 0.3365 0.2821 0.1273 0.044 Uiso 1 1 calc R
C51 C 0.4625(3) 0.49574(14) 0.5759(3) 0.0804(11) Uani 1 1 d .
H51 H 0.4373 0.4930 0.6280 0.096 Uiso 1 1 calc R
C52 C 0.4036(3) 0.49186(14) 0.5122(3) 0.0803(11) Uani 1 1 d .
H52 H 0.3367 0.4861 0.5196 0.096 Uiso 1 1 calc R
C53 C 0.4406(3) 0.49625(14) 0.4355(3) 0.0855(12) Uani 1 1 d .
H53 H 0.3987 0.4937 0.3911 0.103 Uiso 1 1 calc R
Cr1 Cr 0.356964(16) 0.115802(12) 0.575921(14) 0.01118(6) Uani 1 1 d .
F18 F 0.37139(7) 0.17866(5) 0.95562(6) 0.0228(2) Uani 1 1 d .
F19 F 0.24200(8) 0.17347(6) 1.07029(6) 0.0326(3) Uani 1 1 d .
F20 F 0.05206(7) 0.16434(5) 1.03476(6) 0.0268(2) Uani 1 1 d .
F21 F -0.00458(7) 0.16409(6) 0.87972(6) 0.0295(2) Uani 1 1 d .
F22 F 0.12287(7) 0.16178(6) 0.76474(6) 0.0282(2) Uani 1 1 d .
F24 F 0.28402(7) 0.30164(5) 0.84231(7) 0.0257(2) Uani 1 1 d .
F25 F 0.38020(8) 0.41677(5) 0.82148(7) 0.0333(3) Uani 1 1 d .
F26 F 0.55476(8) 0.41599(5) 0.75030(7) 0.0333(3) Uani 1 1 d .
F27 F 0.62865(7) 0.29341(5) 0.69792(6) 0.0267(2) Uani 1 1 d .
F28 F 0.53101(6) 0.17712(5) 0.71371(5) 0.01847(19) Uani 1 1 d .
F30 F 0.54859(6) 0.15274(5) 0.86242(5) 0.01861(19) Uani 1 1 d .
F31 F 0.63220(7) 0.04425(6) 0.92508(6) 0.0257(2) Uani 1 1 d .
F32 F 0.53782(8) -0.07911(5) 0.93770(6) 0.0287(2) Uani 1 1 d .
F33 F 0.35330(8) -0.08769(5) 0.88366(6) 0.0276(2) Uani 1 1 d .
F34 F 0.26844(6) 0.01922(5) 0.81803(6) 0.0197(2) Uani 1 1 d .
N1 N 0.49598(9) 0.01976(6) 0.66860(7) 0.0137(2) Uani 1 1 d .
N2 N 0.33327(10) -0.03334(7) 0.50065(9) 0.0226(3) Uani 1 1 d .

loop_
_atom_site_aniso_label
_atom_site_aniso_U_11
_atom_site_aniso_U_22
_atom_site_aniso_U_33
_atom_site_aniso_U_23
_atom_site_aniso_U_13
_atom_site_aniso_U_12
B1 0.0113(7) 0.0139(7) 0.0130(7) 0.0001(6) -0.0002(6) -0.0003(6)
C1 0.0151(7) 0.0164(7) 0.0145(7) 0.0022(6) 0.0038(5) -0.0015(5)
C2 0.0126(7) 0.0227(8) 0.0156(7) 0.0057(6) 0.0028(5) 0.0002(6)
C3 0.0170(7) 0.0217(8) 0.0138(7) 0.0028(6) 0.0033(6) 0.0055(6)
C4 0.0160(7) 0.0207(7) 0.0118(7) -0.0001(6) 0.0006(5) 0.0045(6)
C5 0.0144(7) 0.0176(7) 0.0121(7) 0.0024(6) 0.0022(5) 0.0025(5)
C6 0.0158(7) 0.0158(7) 0.0162(7) 0.0017(6) 0.0016(5) 0.0043(5)
C7 0.0130(6) 0.0169(7) 0.0139(7) 0.0005(6) -0.0002(5) 0.0031(5)
C8 0.0094(6) 0.0157(7) 0.0138(7) -0.0003(5) 0.0012(5) 0.0025(5)
C9 0.0102(6) 0.0132(6) 0.0132(7) -0.0023(5) 0.0021(5) 0.0005(5)
C10 0.0097(6) 0.0141(6) 0.0135(7) -0.0001(5) 0.0029(5) 0.0006(5)
C11 0.0115(6) 0.0135(7) 0.0165(7) -0.0002(5) 0.0007(5) 0.0003(5)
C12 0.0100(6) 0.0161(7) 0.0171(7) -0.0021(6) -0.0003(5) 0.0004(5)
C13 0.0154(7) 0.0219(8) 0.0216(8) 0.0042(6) 0.0025(6) 0.0066(6)
C14 0.0196(8) 0.0253(8) 0.0170(8) -0.0011(6) -0.0061(6) 0.0011(6)
C15 0.0226(8) 0.0147(7) 0.0225(8) 0.0035(6) 0.0046(6) 0.0030(6)
C16 0.0228(8) 0.0266(8) 0.0164(8) 0.0054(6) 0.0019(6) 0.0091(7)
C17 0.0138(7) 0.0133(7) 0.0149(7) -0.0003(5) 0.0012(5) 0.0000(5)
C18 0.0145(7) 0.0187(7) 0.0170(7) -0.0029(6) -0.0007(6) 0.0028(6)
C19 0.0239(8) 0.0228(8) 0.0133(7) -0.0023(6) 0.0014(6) 0.0057(6)
C20 0.0193(7) 0.0199(8) 0.0207(8) 0.0006(6) 0.0096(6) 0.0044(6)
C21 0.0132(7) 0.0225(8) 0.0239(8) -0.0004(6) 0.0024(6) 0.0004(6)
C22 0.0160(7) 0.0217(8) 0.0151(7) -0.0008(6) -0.0005(6) 0.0000(6)
C23 0.0139(7) 0.0142(7) 0.0132(7) 0.0013(5) -0.0029(5) -0.0015(5)
C24 0.0134(7) 0.0187(7) 0.0215(8) 0.0004(6) -0.0020(6) 0.0001(6)
C25 0.0234(8) 0.0135(7) 0.0274(9) 0.0000(6) -0.0049(7) -0.0001(6)
C26 0.0265(8) 0.0167(7) 0.0252(9) 0.0058(6) -0.0068(7) -0.0090(6)
C27 0.0169(7) 0.0246(8) 0.0148(7) 0.0025(6) -0.0003(6) -0.0071(6)
C28 0.0157(7) 0.0176(7) 0.0131(7) -0.0006(6) -0.0014(5) -0.0014(6)
C29 0.0132(6) 0.0156(7) 0.0111(7) 0.0000(5) 0.0019(5) 0.0005(5)
C30 0.0154(7) 0.0178(7) 0.0103(7) -0.0018(5) 0.0011(5) -0.0001(5)
C31 0.0164(7) 0.0265(8) 0.0123(7) -0.0029(6) -0.0004(5) 0.0062(6)
C32 0.0297(8) 0.0201(8) 0.0117(7) 0.0026(6) 0.0022(6) 0.0099(6)
C33 0.0281(8) 0.0166(7) 0.0146(7) 0.0024(6) 0.0047(6) 0.0006(6)
C34 0.0148(7) 0.0193(7) 0.0145(7) 0.0009(6) 0.0013(5) -0.0002(6)
C35 0.0125(6) 0.0144(7) 0.0141(7) -0.0033(5) 0.0010(5) -0.0019(5)
C36 0.0147(7) 0.0155(7) 0.0118(7) -0.0001(5) 0.0005(5) 0.0046(5)
C37 0.0149(7) 0.0221(8) 0.0121(7) -0.0032(6) 0.0001(5) 0.0036(6)
C38 0.0191(8) 0.0300(9) 0.0167(8) -0.0027(7) -0.0039(6) 0.0093(7)
C39 0.0307(9) 0.0252(8) 0.0157(8) 0.0013(7) -0.0018(6) 0.0136(7)
C40 0.0309(9) 0.0161(7) 0.0173(8) 0.0021(6) 0.0035(6) 0.0050(6)
C41 0.0186(7) 0.0179(7) 0.0133(7) -0.0013(6) 0.0021(6) 0.0026(6)
C42 0.0204(8) 0.0178(8) 0.0243(8) 0.0004(6) 0.0019(6) -0.0031(6)
C43 0.0143(7) 0.0252(8) 0.0243(8) -0.0033(7) -0.0011(6) -0.0015(6)
C44 0.0122(7) 0.0198(7) 0.0191(8) -0.0014(6) -0.0037(5) 0.0028(6)
C45 0.0301(10) 0.0348(10) 0.0355(11) 0.0074(8) -0.0023(8) 0.0100(8)
C46 0.0225(9) 0.0340(10) 0.0461(12) -0.0078(9) -0.0038(8) 0.0066(8)
C47 0.0253(9) 0.0268(10) 0.0624(15) 0.0071(10) 0.0079(9) 0.0047(8)
C48 0.0295(10) 0.0430(12) 0.0400(12) 0.0150(9) 0.0049(9) 0.0141(9)
C49 0.0292(10) 0.0397(11) 0.0417(12) -0.0028(9) -0.0095(9) 0.0086(8)
C50 0.0333(10) 0.0235(9) 0.0528(13) 0.0058(9) -0.0024(9) 0.0010(8)
C51 0.112(3) 0.0303(14) 0.099(3) 0.0036(15) 0.017(3) 0.0099(17)
C52 0.092(3) 0.0253(13) 0.124(3) 0.0018(16) 0.015(3) 0.0073(14)
C53 0.127(4) 0.0272(14) 0.102(3) -0.0047(15) -0.017(3) 0.0172(17)
Cr1 0.01015(11) 0.01179(11) 0.01157(11) -0.00076(9) -0.00016(8) 0.00171(8)
F18 0.0162(4) 0.0357(6) 0.0165(5) -0.0065(4) -0.0029(4) 0.0024(4)
F19 0.0302(6) 0.0554(7) 0.0121(5) -0.0047(5) 0.0018(4) 0.0084(5)
F20 0.0245(5) 0.0325(6) 0.0236(5) 0.0009(4) 0.0131(4) 0.0071(4)
F21 0.0111(4) 0.0477(7) 0.0296(6) -0.0017(5) 0.0036(4) 0.0010(4)
F22 0.0136(4) 0.0548(7) 0.0162(5) -0.0024(5) -0.0020(4) 0.0007(4)
F24 0.0175(5) 0.0185(5) 0.0412(6) -0.0025(4) 0.0053(4) 0.0038(4)
F25 0.0338(6) 0.0138(5) 0.0524(7) -0.0033(5) -0.0009(5) 0.0016(4)
F26 0.0341(6) 0.0209(5) 0.0449(7) 0.0051(5) -0.0009(5) -0.0136(4)
F27 0.0208(5) 0.0334(6) 0.0259(5) 0.0017(4) 0.0065(4) -0.0113(4)
F28 0.0167(4) 0.0211(5) 0.0177(5) -0.0048(4) 0.0035(3) -0.0026(4)
F30 0.0154(4) 0.0215(5) 0.0189(5) -0.0010(4) -0.0030(3) -0.0030(4)
F31 0.0198(5) 0.0350(6) 0.0224(5) -0.0017(4) -0.0072(4) 0.0094(4)
F32 0.0409(6) 0.0247(5) 0.0204(5) 0.0058(4) -0.0013(4) 0.0159(5)
F33 0.0380(6) 0.0169(5) 0.0279(6) 0.0078(4) 0.0054(5) -0.0035(4)
F34 0.0168(4) 0.0202(5) 0.0221(5) 0.0033(4) 0.0004(4) -0.0057(4)
N1 0.0116(6) 0.0149(6) 0.0146(6) -0.0012(5) 0.0005(5) 0.0003(5)
N2 0.0185(7) 0.0211(7) 0.0282(8) -0.0075(6) -0.0066(6) 0.0036(5)

loop_
_atom_type_symbol
_atom_type_description
_atom_type_scat_dispersion_real
_atom_type_scat_dispersion_imag
_atom_type_scat_source
C C 0.0033 0.0016 'International Tables Vol C Tables 4.2.6.8 and 6.1.1.4'
H H 0.0000 0.0000 'International Tables Vol C Tables 4.2.6.8 and 6.1.1.4'
B B 0.0013 0.0007 'International Tables Vol C Tables 4.2.6.8 and 6.1.1.4'
N N 0.0061 0.0033 'International Tables Vol C Tables 4.2.6.8 and 6.1.1.4'
F F 0.0171 0.0103 'International Tables Vol C Tables 4.2.6.8 and 6.1.1.4'
Cr Cr 0.3209 0.6236 'International Tables Vol C Tables 4.2.6.8 and 6.1.1.4'

loop_
_geom_angle_atom_site_label_1
_geom_angle_atom_site_label_2
_geom_angle_atom_site_label_3
_geom_angle
_geom_angle_site_symmetry_1
_geom_angle_site_symmetry_3
C10 B1 C23 106.62(12) . .
C10 B1 C17 109.64(12) . .
C23 B1 C17 109.53(12) . .
C10 B1 C29 113.91(12) . .
C23 B1 C29 115.03(12) . .
C17 B1 C29 101.99(11) . .
C2 C1 C5 108.80(14) . .
C2 C1 Cr1 71.89(9) . .
C5 C1 Cr1 71.18(9) . .
C2 C1 H1 125.6 . .
C5 C1 H1 125.6 . .
Cr1 C1 H1 125.6 . .
C1 C2 C3 107.88(14) . .
C1 C2 Cr1 71.43(9) . .
C3 C2 Cr1 69.35(9) . .
C1 C2 H2 126.1 . .
C3 C2 H2 126.1 . .
Cr1 C2 H2 126.1 . .
C2 C3 C4 108.19(14) . .
C2 C3 Cr1 73.32(9) . .
C4 C3 Cr1 70.93(9) . .
C2 C3 H3 125.8 . .
C4 C3 H3 125.8 . .
Cr1 C3 H3 125.8 . .
C5 C4 C3 107.96(14) . .
C5 C4 Cr1 72.98(9) . .
C3 C4 Cr1 70.78(9) . .
C5 C4 H4 125.9 . .
C3 C4 H4 125.9 . .
Cr1 C4 H4 125.9 . .
C4 C5 C1 107.14(13) . .
C4 C5 C6 126.15(14) . .
C1 C5 C6 126.70(14) . .
C4 C5 Cr1 69.66(9) . .
C1 C5 Cr1 71.22(8) . .
C6 C5 Cr1 123.46(10) . .
C5 C6 C16 108.16(12) . .
C5 C6 C15 109.32(13) . .
C16 C6 C15 106.07(13) . .
C5 C6 C7 107.01(12) . .
C16 C6 C7 113.08(13) . .
C15 C6 C7 113.09(12) . .
C8 C7 C13 107.93(12) . .
C8 C7 C14 109.03(13) . .
C13 C7 C14 107.31(13) . .
C8 C7 C6 107.00(12) . .
C13 C7 C6 113.31(13) . .
C14 C7 C6 112.13(13) . .
C12 C8 C9 106.09(13) . .
C12 C8 C7 127.52(13) . .
C9 C8 C7 126.37(13) . .
C12 C8 Cr1 70.34(8) . .
C9 C8 Cr1 72.23(8) . .
C7 C8 Cr1 120.94(10) . .
C10 C9 C8 111.99(13) . .
C10 C9 Cr1 74.44(8) . .
C8 C9 Cr1 70.12(8) . .
C10 C9 H9 124.0 . .
C8 C9 H9 124.0 . .
Cr1 C9 H9 124.0 . .
C9 C10 C11 103.50(13) . .
C9 C10 B1 122.35(13) . .
C11 C10 B1 133.03(13) . .
C9 C10 Cr1 69.33(8) . .
C11 C10 Cr1 66.17(8) . .
B1 C10 Cr1 136.72(9) . .
C12 C11 C10 110.03(13) . .
C12 C11 Cr1 71.39(9) . .
C10 C11 Cr1 76.23(8) . .
C12 C11 H11 124.8 . .
C10 C11 H11 124.8 . .
Cr1 C11 H11 124.8 . .
C8 C12 C11 108.22(13) . .
C8 C12 Cr1 72.41(8) . .
C11 C12 Cr1 70.39(8) . .
C8 C12 H12 125.8 . .
C11 C12 H12 125.8 . .
Cr1 C12 H12 125.8 . .
C7 C13 H13A 109.5 . .
C7 C13 H13B 109.5 . .
H13A C13 H13B 109.5 . .
C7 C13 H13C 109.5 . .
H13A C13 H13C 109.5 . .
H13B C13 H13C 109.5 . .
C7 C14 H14A 109.5 . .
C7 C14 H14B 109.5 . .
H14A C14 H14B 109.5 . .
C7 C14 H14C 109.5 . .
H14A C14 H14C 109.5 . .
H14B C14 H14C 109.5 . .
C6 C15 H15A 109.5 . .
C6 C15 H15B 109.5 . .
H15A C15 H15B 109.5 . .
C6 C15 H15C 109.5 . .
H15A C15 H15C 109.5 . .
H15B C15 H15C 109.5 . .
C6 C16 H16A 109.5 . .
C6 C16 H16B 109.5 . .
H16A C16 H16B 109.5 . .
C6 C16 H16C 109.5 . .
H16A C16 H16C 109.5 . .
H16B C16 H16C 109.5 . .
C22 C17 C18 113.45(14) . .
C22 C17 B1 127.99(14) . .
C18 C17 B1 118.45(13) . .
F18 C18 C19 116.21(14) . .
F18 C18 C17 119.52(14) . .
C19 C18 C17 124.27(14) . .
F19 C19 C20 119.93(15) . .
F19 C19 C18 120.59(15) . .
C20 C19 C18 119.48(15) . .
F20 C20 C21 120.88(15) . .
F20 C20 C19 120.28(15) . .
C21 C20 C19 118.83(15) . .
F21 C21 C20 119.74(14) . .
F21 C21 C22 120.26(15) . .
C20 C21 C22 119.99(15) . .
F22 C22 C21 115.31(14) . .
F22 C22 C17 120.89(14) . .
C21 C22 C17 123.80(15) . .
C28 C23 C24 112.63(13) . .
C28 C23 B1 121.88(13) . .
C24 C23 B1 125.34(13) . .
F24 C24 C25 114.17(14) . .
F24 C24 C23 121.38(14) . .
C25 C24 C23 124.44(15) . .
F25 C25 C26 119.99(15) . .
F25 C25 C24 120.39(15) . .
C26 C25 C24 119.63(15) . .
F26 C26 C25 120.61(16) . .
F26 C26 C27 120.32(16) . .
C25 C26 C27 119.06(15) . .
F27 C27 C26 120.41(14) . .
F27 C27 C28 120.35(15) . .
C26 C27 C28 119.24(15) . .
F28 C28 C27 115.47(13) . .
F28 C28 C23 119.58(13) . .
C27 C28 C23 124.95(15) . .
C34 C29 C30 112.08(13) . .
C34 C29 B1 119.25(13) . .
C30 C29 B1 128.16(13) . .
F30 C30 C31 114.33(13) . .
F30 C30 C29 120.81(13) . .
C31 C30 C29 124.77(14) . .
F31 C31 C32 119.49(14) . .
F31 C31 C30 120.33(15) . .
C32 C31 C30 120.16(15) . .
F32 C32 C33 120.91(15) . .
F32 C32 C31 121.16(15) . .
C33 C32 C31 117.92(14) . .
F33 C33 C32 120.25(14) . .
F33 C33 C34 119.85(15) . .
C32 C33 C34 119.90(15) . .
F34 C34 C33 114.74(14) . .
F34 C34 C29 120.17(13) . .
C33 C34 C29 125.03(15) . .
N1 C35 Cr1 171.66(13) . .
N1 C36 C41 117.91(13) . .
N1 C36 C37 118.33(14) . .
C41 C36 C37 123.76(14) . .
C38 C37 C36 116.55(15) . .
C38 C37 C43 122.10(14) . .
C36 C37 C43 121.35(14) . .
C39 C38 C37 121.18(15) . .
C39 C38 H38 119.4 . .
C37 C38 H38 119.4 . .
C38 C39 C40 120.68(15) . .
C38 C39 H39 119.7 . .
C40 C39 H39 119.7 . .
C39 C40 C41 121.06(16) . .
C39 C40 H40 119.5 . .
C41 C40 H40 119.5 . .
C40 C41 C36 116.77(14) . .
C40 C41 C42 121.09(15) . .
C36 C41 C42 122.14(14) . .
C41 C42 H42A 109.5 . .
C41 C42 H42B 109.5 . .
H42A C42 H42B 109.5 . .
C41 C42 H42C 109.5 . .
H42A C42 H42C 109.5 . .
H42B C42 H42C 109.5 . .
C37 C43 H43A 109.5 . .
C37 C43 H43B 109.5 . .
H43A C43 H43B 109.5 . .
C37 C43 H43C 109.5 . .
H43A C43 H43C 109.5 . .
H43B C43 H43C 109.5 . .
N2 C44 Cr1 175.58(13) . .
C46 C45 C50 119.57(19) . .
C46 C45 H45 120.2 . .
C50 C45 H45 120.2 . .
C45 C46 C47 120.0(2) . .
C45 C46 H46 120.0 . .
C47 C46 H46 120.0 . .
C48 C47 C46 119.9(2) . .
C48 C47 H47 120.0 . .
C46 C47 H47 120.0 . .
C49 C48 C47 120.6(2) . .
C49 C48 H48 119.7 . .
C47 C48 H48 119.7 . .
C48 C49 C50 119.6(2) . .
C48 C49 H49 120.2 . .
C50 C49 H49 120.2 . .
C49 C50 C45 120.4(2) . .
C49 C50 H50 119.8 . .
C45 C50 H50 119.8 . .
C52 C51 C53 119.3(4) . 3_666
C52 C51 H51 120.3 . .
C53 C51 H51 120.3 3_666 .
C51 C52 C53 120.3(4) . .
C51 C52 H52 119.8 . .
C53 C52 H52 119.8 . .
C51 C53 C52 120.4(4) 3_666 .
C51 C53 H53 119.8 3_666 .
C52 C53 H53 119.8 . .
C35 Cr1 C44 78.11(6) . .
C35 Cr1 C11 81.56(6) . .
C44 Cr1 C11 83.76(6) . .
C35 Cr1 C3 86.57(6) . .
C44 Cr1 C3 76.81(6) . .
C11 Cr1 C3 158.97(6) . .
C35 Cr1 C4 123.80(6) . .
C44 Cr1 C4 78.88(6) . .
C11 Cr1 C4 144.58(6) . .
C3 Cr1 C4 38.29(6) . .
C35 Cr1 C12 116.27(6) . .
C44 Cr1 C12 77.00(6) . .
C11 Cr1 C12 38.22(6) . .
C3 Cr1 C12 140.32(6) . .
C4 Cr1 C12 107.20(6) . .
C35 Cr1 C8 142.53(6) . .
C44 Cr1 C8 108.07(6) . .
C11 Cr1 C8 63.07(6) . .
C3 Cr1 C8 130.89(6) . .
C4 Cr1 C8 93.39(6) . .
C12 Cr1 C8 37.24(5) . .
C35 Cr1 C5 141.20(6) . .
C44 Cr1 C5 114.11(6) . .
C11 Cr1 C5 134.40(5) . .
C3 Cr1 C5 62.91(6) . .
C4 Cr1 C5 37.36(6) . .
C12 Cr1 C5 102.49(6) . .
C8 Cr1 C5 71.42(6) . .
C35 Cr1 C1 108.15(6) . .
C44 Cr1 C1 137.60(6) . .
C11 Cr1 C1 138.25(6) . .
C3 Cr1 C1 62.20(6) . .
C4 Cr1 C1 62.60(6) . .
C12 Cr1 C1 129.20(6) . .
C8 Cr1 C1 92.02(6) . .
C5 Cr1 C1 37.60(6) . .
C35 Cr1 C2 78.86(6) . .
C44 Cr1 C2 110.62(6) . .
C11 Cr1 C2 152.47(6) . .
C3 Cr1 C2 37.33(6) . .
C4 Cr1 C2 62.89(6) . .
C12 Cr1 C2 164.61(6) . .
C8 Cr1 C2 128.41(6) . .
C5 Cr1 C2 62.34(6) . .
C1 Cr1 C2 36.68(5) . .
C35 Cr1 C9 114.87(6) . .
C44 Cr1 C9 138.44(6) . .
C11 Cr1 C9 61.28(6) . .
C3 Cr1 C9 139.75(6) . .
C4 Cr1 C9 116.36(6) . .
C12 Cr1 C9 61.72(6) . .
C8 Cr1 C9 37.65(5) . .
C5 Cr1 C9 81.24(6) . .
C1 Cr1 C9 78.40(6) . .
C2 Cr1 C9 110.62(6) . .
C35 Cr1 C10 81.63(6) . .
C44 Cr1 C10 120.18(6) . .
C11 Cr1 C10 37.61(5) . .
C3 Cr1 C10 156.29(6) . .
C4 Cr1 C10 152.57(6) . .
C12 Cr1 C10 63.21(6) . .
C8 Cr1 C10 63.05(6) . .
C5 Cr1 C10 116.68(5) . .
C1 Cr1 C10 102.17(6) . .
C2 Cr1 C10 119.58(6) . .
C9 Cr1 C10 36.23(5) . .
C35 N1 C36 173.66(15) . .

loop_
_geom_bond_atom_site_label_1
_geom_bond_atom_site_label_2
_geom_bond_distance
_geom_bond_site_symmetry_2
B1 C10 1.649(2) .
B1 C23 1.659(2) .
B1 C17 1.659(2) .
B1 C29 1.664(2) .
C1 C2 1.404(2) .
C1 C5 1.436(2) .
C1 Cr1 2.2278(15) .
C1 H1 1.0000 .
C2 C3 1.414(2) .
C2 Cr1 2.2337(16) .
C2 H2 1.0000 .
C3 C4 1.432(2) .
C3 Cr1 2.1819(16) .
C3 H3 1.0000 .
C4 C5 1.413(2) .
C4 Cr1 2.1839(16) .
C4 H4 1.0000 .
C5 C6 1.528(2) .
C5 Cr1 2.2273(15) .
C6 C16 1.538(2) .
C6 C15 1.541(2) .
C6 C7 1.591(2) .
C7 C8 1.524(2) .
C7 C13 1.537(2) .
C7 C14 1.539(2) .
C8 C12 1.405(2) .
C8 C9 1.437(2) .
C8 Cr1 2.2130(14) .
C9 C10 1.416(2) .
C9 Cr1 2.2410(15) .
C9 H9 1.0000 .
C10 C11 1.450(2) .
C10 Cr1 2.3073(15) .
C11 C12 1.427(2) .
C11 Cr1 2.1731(16) .
C11 H11 1.0000 .
C12 Cr1 2.1862(15) .
C12 H12 1.0000 .
C13 H13A 0.9800 .
C13 H13B 0.9800 .
C13 H13C 0.9800 .
C14 H14A 0.9800 .
C14 H14B 0.9800 .
C14 H14C 0.9800 .
C15 H15A 0.9800 .
C15 H15B 0.9800 .
C15 H15C 0.9800 .
C16 H16A 0.9800 .
C16 H16B 0.9800 .
C16 H16C 0.9800 .
C17 C22 1.389(2) .
C17 C18 1.395(2) .
C18 F18 1.3474(18) .
C18 C19 1.378(2) .
C19 F19 1.3408(19) .
C19 C20 1.378(2) .
C20 F20 1.3420(18) .
C20 C21 1.372(2) .
C21 F21 1.3481(18) .
C21 C22 1.385(2) .
C22 F22 1.3484(18) .
C23 C28 1.393(2) .
C23 C24 1.393(2) .
C24 F24 1.3475(18) .
C24 C25 1.392(2) .
C25 F25 1.3435(19) .
C25 C26 1.370(3) .
C26 F26 1.3419(18) .
C26 C27 1.377(2) .
C27 F27 1.3409(18) .
C27 C28 1.386(2) .
C28 F28 1.3478(18) .
C29 C34 1.390(2) .
C29 C30 1.394(2) .
C30 F30 1.3532(18) .
C30 C31 1.381(2) .
C31 F31 1.3470(18) .
C31 C32 1.379(2) .
C32 F32 1.3369(18) .
C32 C33 1.373(2) .
C33 F33 1.3430(19) .
C33 C34 1.387(2) .
C34 F34 1.3569(18) .
C35 N1 1.1556(19) .
C35 Cr1 1.9563(16) .
C36 N1 1.3985(19) .
C36 C41 1.402(2) .
C36 C37 1.404(2) .
C37 C38 1.394(2) .
C37 C43 1.499(2) .
C38 C39 1.383(3) .
C38 H38 0.9500 .
C39 C40 1.384(3) .
C39 H39 0.9500 .
C40 C41 1.392(2) .
C40 H40 0.9500 .
C41 C42 1.504(2) .
C42 H42A 0.9800 .
C42 H42B 0.9800 .
C42 H42C 0.9800 .
C43 H43A 0.9800 .
C43 H43B 0.9800 .
C43 H43C 0.9800 .
C44 N2 1.156(2) .
C44 Cr1 2.0136(16) .
C45 C46 1.375(3) .
C45 C50 1.386(3) .
C45 H45 0.9500 .
C46 C47 1.382(3) .
C46 H46 0.9500 .
C47 C48 1.374(3) .
C47 H47 0.9500 .
C48 C49 1.373(3) .
C48 H48 0.9500 .
C49 C50 1.374(3) .
C49 H49 0.9500 .
C50 H50 0.9500 .
C51 C52 1.353(5) .
C51 C53 1.378(6) 3_666
C51 H51 0.9500 .
C52 C53 1.399(5) .
C52 H52 0.9500 .
C53 C51 1.378(6) 3_666
C53 H53 0.9500 .
